data_4061078
loop_
_publ_author_name
'Nishibayashi, Yoshiaki'
'Imajima, Hiroaki'
'Onodera, Gen'
'Inada, Youichi'
'Hidai, Masanobu'
'Uemura, Sakae'

_publ_section_title
;
 Preparation of Alkanechalcogenolate- and Benzenechalcogenolate-Bridged
 Diruthenium Complexes and Their Catalytic Activity toward Propargylation
 of Acetone with Propargylic Alcohol
;
_journal_coden_ASTM ORGND7
_journal_issue 21
_journal_name_full Organometallics
_journal_page_first 5100
_journal_page_last 5103
_journal_paper_doi 10.1021/om049475f
_journal_volume 23
_journal_year 2004
_chemical_formula_moiety 'C24 H40 Cl2 Ru2 Se2 '
_chemical_formula_sum 'C24 H40 Cl2 Ru2 Se2'
_chemical_formula_weight 759.55
_space_group_IT_number 4
_symmetry_cell_setting monoclinic
_symmetry_space_group_name_Hall 'P 2yb'
_symmetry_space_group_name_H-M 'P 1 21 1'
_cell_angle_alpha 90
_cell_angle_beta 69.746(3)
_cell_angle_gamma 90
_cell_formula_units_Z 2
_cell_length_a 9.1671(5)
_cell_length_b 17.177(1)
_cell_length_c 9.2018(8)
_cell_measurement_temperature 296.1
_cell_volume 1359.3(2)
_exptl_crystal_density_diffrn 1.856
_cod_original_sg_symbol_H-M 'P 21'
_cod_original_formula_sum 'C24 H40 Cl2 Ru2 Se2 '
_cod_database_code 4061078

loop_
_symmetry_equiv_pos_as_xyz
x,y,z
-x,y+1/2,-z

loop_
_atom_site_label
_atom_site_type_symbol
_atom_site_fract_x
_atom_site_fract_y
_atom_site_fract_z
_atom_site_U_iso_or_equiv
_atom_site_adp_type
_atom_site_occupancy
_atom_site_symmetry_multiplicity
_atom_site_calc_flag
_atom_site_refinement_flags
_atom_site_disorder_assembly
_atom_site_disorder_group
Ru1 Ru -0.1514(3) 0.2026(3) 0.3409(2) 0.0253(6) Uani 1.00 1 d . . .
Ru2 Ru 0.1514(3) 0.1342(3) 0.1609(2) 0.0249(6) Uani 1.00 1 d . . .
Se3 Se -0.1044(4) 0.0760(4) 0.2139(4) 0.0351(9) Uani 1.00 1 d . . .
Se4 Se 0.1039(4) 0.2588(4) 0.2888(4) 0.0340(8) Uani 1.00 1 d . . .
Cl5 Cl 0.165(1) 0.0910(7) 0.4073(8) 0.050(2) Uani 1.00 1 d . . .
Cl6 Cl -0.1672(9) 0.2495(7) 0.0938(8) 0.041(2) Uani 1.00 1 d . . .
C1 C 0.202(3) 0.086(2) -0.076(3) 0.027(6) Uani 1.00 1 d . . .
C2 C 0.105(3) 0.048(2) -0.145(3) 0.055(8) Uani 1.00 1 d . . .
C3 C -0.376(3) 0.171(2) 0.530(3) 0.026(7) Uani 1.00 1 d . . .
C4 C -0.251(4) 0.176(2) 0.598(3) 0.027(7) Uani 1.00 1 d . . .
C5 C -0.212(3) 0.120(2) 0.690(3) 0.043(7) Uani 1.00 1 d . . .
C6 C -0.305(3) 0.294(2) 0.498(3) 0.048(6) Uani 1.00 1 d . . .
C7 C 0.128(3) 0.353(2) 0.143(3) 0.063(8) Uani 1.00 1 d . . .
C8 C -0.393(3) 0.245(2) 0.463(4) 0.034(7) Uani 1.00 1 d . . .
C9 C 0.394(4) 0.101(2) 0.037(3) 0.039(6) Uani 1.00 1 d . . .
C10 C -0.213(4) 0.255(2) 0.579(3) 0.042(9) Uani 1.00 1 d . . .
C11 C 0.265(4) 0.165(2) -0.091(3) 0.036(7) Uani 1.00 1 d . . .
C12 C 0.277(3) 0.043(2) 0.011(3) 0.022(5) Uani 1.00 1 d . . .
C13 C 0.470(4) 0.240(2) -0.042(4) 0.07(1) Uani 1.00 1 d . . .
C14 C -0.294(4) 0.382(2) 0.455(4) 0.050(8) Uani 1.00 1 d . . .
C15 C 0.263(4) -0.042(2) 0.039(4) 0.055(8) Uani 1.00 1 d . . .
C16 C 0.509(2) 0.082(2) 0.110(2) 0.042(5) Uani 1.00 1 d . . .
C17 C -0.516(4) 0.270(3) 0.391(4) 0.06(1) Uani 1.00 1 d . . .
C18 C -0.480(3) 0.098(2) 0.528(3) 0.037(6) Uani 1.00 1 d . . .
C19 C 0.205(5) 0.413(2) 0.199(5) 0.09(1) Uani 1.00 1 d . . .
C20 C 0.375(3) 0.173(2) -0.019(3) 0.037(7) Uani 1.00 1 d . . .
C21 C -0.134(3) -0.007(1) 0.359(3) 0.038(7) Uani 1.00 1 d . . .
C22 C -0.207(5) -0.082(3) 0.313(6) 0.08(1) Uani 1.00 1 d . . .
C23 C -0.097(4) 0.284(2) 0.656(4) 0.047(9) Uani 1.00 1 d . . .
C24 C 0.219(4) 0.226(2) -0.193(4) 0.05(1) Uani 1.00 1 d . . .
H1 H -0.226(4) 0.407(2) 0.498(4) 0.06(1) Uiso 1.00 1 c . . .
H2 H -0.252(4) 0.385(2) 0.345(4) 0.06(1) Uiso 1.00 1 c . . .
H3 H -0.393(4) 0.406(2) 0.492(4) 0.06(1) Uiso 1.00 1 c . . .
H4 H -0.589(4) 0.303(3) 0.462(4) 0.07(2) Uiso 1.00 1 c . . .
H5 H -0.466(4) 0.297(3) 0.297(4) 0.07(2) Uiso 1.00 1 c . . .
H6 H -0.568(4) 0.226(3) 0.371(4) 0.07(2) Uiso 1.00 1 c . . .
H7 H -0.535(3) 0.082(2) 0.631(3) 0.042(8) Uiso 1.00 1 c . . .
H8 H -0.551(3) 0.111(2) 0.478(3) 0.042(8) Uiso 1.00 1 c . . .
H9 H -0.415(3) 0.057(2) 0.473(3) 0.042(8) Uiso 1.00 1 c . . .
H10 H -0.259(3) 0.135(2) 0.795(3) 0.051(8) Uiso 1.00 1 c . . .
H11 H -0.250(3) 0.070(2) 0.675(3) 0.051(8) Uiso 1.00 1 c . . .
H12 H -0.102(3) 0.117(2) 0.665(3) 0.051(8) Uiso 1.00 1 c . . .
H13 H -0.139(4) 0.272(2) 0.763(4) 0.06(1) Uiso 1.00 1 c . . .
H14 H -0.003(4) 0.256(2) 0.610(4) 0.06(1) Uiso 1.00 1 c . . .
H15 H -0.077(4) 0.338(2) 0.644(4) 0.06(1) Uiso 1.00 1 c . . .
H16 H 0.025(3) 0.022(2) -0.066(3) 0.06(1) Uiso 1.00 1 c . . .
H17 H 0.060(3) 0.082(2) -0.200(3) 0.06(1) Uiso 1.00 1 c . . .
H18 H 0.169(3) 0.011(2) -0.215(3) 0.06(1) Uiso 1.00 1 c . . .
H19 H 0.309(4) 0.242(2) -0.277(4) 0.06(1) Uiso 1.00 1 c . . .
H20 H 0.144(4) 0.207(2) -0.233(4) 0.06(1) Uiso 1.00 1 c . . .
H21 H 0.178(4) 0.269(2) -0.127(4) 0.06(1) Uiso 1.00 1 c . . .
H22 H 0.540(4) 0.238(2) 0.014(4) 0.08(1) Uiso 1.00 1 c . . .
H23 H 0.528(4) 0.246(2) -0.149(4) 0.08(1) Uiso 1.00 1 c . . .
H24 H 0.402(4) 0.283(2) -0.007(4) 0.08(1) Uiso 1.00 1 c . . .
H25 H 0.499(2) 0.028(2) 0.136(2) 0.046(6) Uiso 1.00 1 c . . .
H26 H 0.612(2) 0.092(2) 0.041(2) 0.046(6) Uiso 1.00 1 c . . .
H27 H 0.489(2) 0.112(2) 0.201(2) 0.046(6) Uiso 1.00 1 c . . .
H28 H 0.157(4) -0.056(2) 0.092(4) 0.06(1) Uiso 1.00 1 c . . .
H29 H 0.300(4) -0.068(2) -0.058(4) 0.06(1) Uiso 1.00 1 c . . .
H30 H 0.324(4) -0.057(2) 0.100(4) 0.06(1) Uiso 1.00 1 c . . .
H31 H -0.035(3) -0.023(1) 0.360(3) 0.042(9) Uiso 1.00 1 c . . .
H32 H -0.196(3) 0.011(1) 0.459(3) 0.042(9) Uiso 1.00 1 c . . .
H33 H 0.190(3) 0.339(2) 0.040(3) 0.07(1) Uiso 1.00 1 c . . .
H34 H 0.029(3) 0.370(2) 0.146(3) 0.07(1) Uiso 1.00 1 c . . .
H35 H 0.304(5) 0.395(2) 0.197(5) 0.10(1) Uiso 1.00 1 c . . .
H36 H 0.218(5) 0.457(2) 0.134(5) 0.10(1) Uiso 1.00 1 c . . .
H37 H 0.143(5) 0.426(2) 0.302(5) 0.10(1) Uiso 1.00 1 c . . .
H38 H -0.306(5) -0.066(3) 0.313(6) 0.10(2) Uiso 1.00 1 c . . .
H39 H -0.145(5) -0.099(3) 0.213(6) 0.10(2) Uiso 1.00 1 c . . .
H40 H -0.219(5) -0.122(3) 0.386(6) 0.10(2) Uiso 1.00 1 c . . .

loop_
_atom_site_aniso_label
_atom_site_aniso_U_11
_atom_site_aniso_U_22
_atom_site_aniso_U_33
_atom_site_aniso_U_12
_atom_site_aniso_U_13
_atom_site_aniso_U_23
Ru1 0.027(1) 0.028(1) 0.021(1) 0.003(1) -0.0083(9) 0.000(1)
Ru2 0.026(1) 0.026(1) 0.022(1) 0.002(1) -0.0062(9) -0.001(1)
Se3 0.032(2) 0.034(2) 0.036(2) -0.004(2) -0.007(1) -0.004(2)
Se4 0.035(2) 0.032(2) 0.035(2) 0.000(2) -0.013(1) -0.006(2)
Cl5 0.041(4) 0.088(7) 0.024(3) 0.020(4) -0.012(3) 0.009(4)
Cl6 0.044(4) 0.042(4) 0.038(4) -0.005(4) -0.016(3) 0.009(4)
C1 0.02(1) 0.04(2) 0.01(1) 0.00(1) -0.001(8) -0.01(1)
C2 0.05(2) 0.07(2) 0.04(1) 0.01(2) -0.01(1) -0.00(1)
C3 0.02(1) 0.04(2) 0.02(1) -0.01(1) -0.00(1) -0.00(1)
C4 0.02(1) 0.03(2) 0.02(1) -0.00(1) 0.001(9) -0.00(1)
C5 0.05(1) 0.06(2) 0.02(1) -0.01(1) -0.01(1) 0.01(1)
C6 0.05(1) 0.04(1) 0.04(1) 0.03(1) 0.001(9) -0.00(1)
C7 0.08(2) 0.06(2) 0.05(1) 0.04(1) -0.02(1) 0.01(1)
C8 0.02(1) 0.04(2) 0.04(2) -0.00(1) -0.00(1) -0.00(1)
C9 0.04(1) 0.06(1) 0.017(9) 0.02(1) -0.007(9) -0.014(9)
C10 0.05(2) 0.05(2) 0.03(1) -0.01(2) -0.01(1) -0.02(1)
C11 0.04(1) 0.04(1) 0.02(1) 0.01(1) -0.00(1) -0.00(1)
C12 0.02(1) 0.02(1) 0.012(9) -0.005(8) 0.001(7) -0.006(8)
C13 0.06(2) 0.11(3) 0.03(1) 0.01(2) -0.01(1) -0.03(2)
C14 0.04(1) 0.03(1) 0.08(2) 0.01(1) -0.03(1) 0.01(1)
C15 0.07(2) 0.04(1) 0.05(1) 0.03(1) -0.01(1) -0.01(1)
C16 0.028(9) 0.06(1) 0.03(1) 0.028(8) 0.007(7) 0.006(9)
C17 0.06(2) 0.05(3) 0.08(2) 0.02(2) -0.05(2) -0.01(2)
C18 0.03(1) 0.04(1) 0.04(1) -0.01(1) -0.002(9) 0.01(1)
C19 0.12(3) 0.06(2) 0.07(2) -0.03(2) -0.01(2) 0.00(2)
C20 0.05(2) 0.03(2) 0.02(1) 0.01(1) -0.01(1) -0.00(1)
C21 0.03(1) 0.02(1) 0.06(2) -0.018(9) -0.00(1) 0.005(9)
C22 0.09(3) 0.03(2) 0.14(3) -0.04(2) -0.05(2) 0.02(2)
C23 0.06(2) 0.06(2) 0.02(1) -0.03(2) -0.03(1) -0.01(1)
C24 0.05(3) 0.07(3) 0.05(2) 0.03(2) -0.01(2) 0.01(2)

loop_
_geom_bond_atom_site_label_1
_geom_bond_site_symmetry_1
_geom_bond_atom_site_label_2
_geom_bond_site_symmetry_2
_geom_bond_distance
_geom_bond_publ_flag
Ru1 . Ru2 . 2.940(1) yes
Ru1 . Se3 . 2.435(4) yes
Ru1 . Se4 . 2.421(4) yes
Ru1 . Cl6 . 2.464(8) yes
Ru1 . C3 . 2.25(2) yes
Ru1 . C4 . 2.27(3) yes
Ru1 . C6 . 2.27(3) yes
Ru1 . C8 . 2.23(3) yes
Ru1 . C10 . 2.25(2) yes
Ru2 . Se3 . 2.438(4) yes
Ru2 . Se4 . 2.408(4) yes
Ru2 . Cl5 . 2.429(8) yes
Ru2 . C1 . 2.22(2) yes
Ru2 . C9 . 2.20(3) yes
Ru2 . C11 . 2.25(2) yes
Ru2 . C12 . 2.13(2) yes
Ru2 . C20 . 2.25(3) yes
Se3 . C21 . 1.91(2) yes
Se4 . C7 . 2.06(3) yes
C1 . C2 . 1.42(4) yes
C1 . C11 . 1.47(5) yes
C1 . C12 . 1.42(4) yes
C2 . H16 . 0.950 no
C2 . H17 . 0.950 no
C2 . H18 . 0.950 no
C3 . C4 . 1.49(4) yes
C3 . C8 . 1.44(5) yes
C3 . C18 . 1.57(4) yes
C4 . C5 . 1.41(5) yes
C4 . C10 . 1.40(5) yes
C5 . H10 . 0.94995(7) no
C5 . H11 . 0.94998(5) no
C5 . H12 . 0.94997(5) no
C6 . C8 . 1.29(5) yes
C6 . C10 . 1.47(5) yes
C6 . C14 . 1.55(5) yes
C7 . C19 . 1.44(5) yes
C7 . H33 . 0.95003(7) no
C7 . H34 . 0.950 no
C8 . C17 . 1.55(4) yes
C9 . C12 . 1.54(4) yes
C9 . C16 . 1.47(3) yes
C9 . C20 . 1.37(4) yes
C10 . C23 . 1.55(4) yes
C11 . C20 . 1.39(4) yes
C11 . C24 . 1.56(4) yes
C12 . C15 . 1.49(5) yes
C13 . C20 . 1.42(5) yes
C13 . H22 . 0.950 no
C13 . H23 . 0.94997(7) no
C13 . H24 . 0.950 no
C14 . H1 . 0.950 no
C14 . H2 . 0.94997(8) no
C14 . H3 . 0.950 no
C15 . H28 . 0.950 no
C15 . H29 . 0.95005(7) no
C15 . H30 . 0.950 no
C16 . H25 . 0.95003(6) no
C16 . H26 . 0.950 no
C16 . H27 . 0.94996(6) no
C17 . H4 . 0.950 no
C17 . H5 . 0.94999(6) no
C17 . H6 . 0.950 no
C18 . H7 . 0.94998(7) no
C18 . H8 . 0.950 no
C18 . H9 . 0.950 no
C19 . H35 . 0.950 no
C19 . H36 . 0.94996(5) no
C19 . H37 . 0.94997(7) no
C21 . C22 . 1.56(4) yes
C21 . H31 . 0.950 no
C21 . H32 . 0.95003(6) no
C22 . H38 . 0.950 no
C22 . H39 . 0.95001(6) no
C22 . H40 . 0.95008(5) no
C23 . H13 . 0.95002(8) no
C23 . H14 . 0.950 no
C23 . H15 . 0.95004(6) no
C24 . H19 . 0.950 no
C24 . H20 . 0.950 no
C24 . H21 . 0.950 no
